data_7026099
loop_
_publ_author_name
'Adams, Christopher J.'
'Kurawa, Mukhtar A.'
'Orpen, A. Guy'

_publ_section_title
;
 Coordination chemistry in the solid state: synthesis and interconversion
 of pyrazolium salts, pyrazole complexes, and pyrazolate MOFs.
;
_journal_issue 30
_journal_name_full 'Dalton transactions (Cambridge, England : 2003)'
_journal_page_first 6974
_journal_page_last 6984
_journal_paper_doi 10.1039/c0dt00195c
_journal_volume 39
_journal_year 2010
_chemical_formula_sum 'C6 H8 Cl2 Cu N4'
_chemical_formula_weight 270.61
_chemical_name_systematic
;
?
;
_space_group_IT_number 2
_symmetry_cell_setting triclinic
_symmetry_space_group_name_Hall '-P 1'
_symmetry_space_group_name_H-M 'P -1'
_atom_sites_solution_hydrogens geom
_atom_sites_solution_primary direct
_atom_sites_solution_secondary difmap
_audit_creation_method SHELXL-97
_cell_angle_alpha 86.21(3)
_cell_angle_beta 86.88(4)
_cell_angle_gamma 78.56(3)
_cell_formula_units_Z 2
_cell_length_a 3.7606(8)
_cell_length_b 8.8887(18)
_cell_length_c 13.649(3)
_cell_measurement_reflns_used 2130
_cell_measurement_temperature 100(2)
_cell_measurement_theta_max 27.48
_cell_measurement_theta_min 2.342
_cell_volume 445.80(17)
_computing_structure_refinement 'SHELXL-97 (Sheldrick, 1997)'
_computing_structure_solution 'SHELXS-97 (Sheldrick, 1990)'
_diffrn_ambient_temperature 100(2)
_diffrn_measured_fraction_theta_full 0.990
_diffrn_measured_fraction_theta_max 0.990
_diffrn_measurement_device_type 'CCD area detector'
_diffrn_measurement_method 'phi and omega scans'
_diffrn_radiation_monochromator graphite
_diffrn_radiation_source 'fine-focus sealed tube'
_diffrn_radiation_type MoK\a
_diffrn_radiation_wavelength 0.71073
_diffrn_reflns_av_R_equivalents 0.0272
_diffrn_reflns_av_sigmaI/netI 0.0373
_diffrn_reflns_limit_h_max 4
_diffrn_reflns_limit_h_min -4
_diffrn_reflns_limit_k_max 11
_diffrn_reflns_limit_k_min -11
_diffrn_reflns_limit_l_max 17
_diffrn_reflns_limit_l_min -17
_diffrn_reflns_number 4999
_diffrn_reflns_theta_full 27.49
_diffrn_reflns_theta_max 27.49
_diffrn_reflns_theta_min 1.50
_diffrn_standards_decay_% 0
_exptl_absorpt_coefficient_mu 3.001
_exptl_absorpt_correction_T_max 0.97
_exptl_absorpt_correction_T_min 0.767
_exptl_absorpt_correction_type multi-scan
_exptl_absorpt_process_details sadabs
_exptl_crystal_colour green
_exptl_crystal_density_diffrn 2.016
_exptl_crystal_density_meas ?
_exptl_crystal_density_method 'not measured'
_exptl_crystal_description needle
_exptl_crystal_F_000 270
_exptl_crystal_size_max 0.25
_exptl_crystal_size_mid 0.010
_exptl_crystal_size_min 0.010
_refine_diff_density_max 1.813
_refine_diff_density_min -0.847
_refine_diff_density_rms 0.177
_refine_ls_extinction_method none
_refine_ls_goodness_of_fit_ref 1.109
_refine_ls_hydrogen_treatment constr
_refine_ls_matrix_type full
_refine_ls_number_parameters 118
_refine_ls_number_reflns 2022
_refine_ls_number_restraints 0
_refine_ls_restrained_S_all 1.109
_refine_ls_R_factor_all 0.0593
_refine_ls_R_factor_gt 0.0555
_refine_ls_shift/su_max 0.000
_refine_ls_shift/su_mean 0.000
_refine_ls_structure_factor_coef Fsqd
_refine_ls_weighting_details 'calc w=1/[\s^2^(Fo^2^)+(0.0000P)^2^+8.6737P] where P=(Fo^2^+2Fc^2^)/3'
_refine_ls_weighting_scheme calc
_refine_ls_wR_factor_gt 0.1485
_refine_ls_wR_factor_ref 0.1499
_reflns_number_gt 1828
_reflns_number_total 2022
_reflns_threshold_expression >2sigma(I)
_cod_data_source_file c0dt00195c.txt
_cod_data_source_block 6
_cod_depositor_comments
;
The following automatic conversions were performed:

'_symmetry_cell_setting' value 'Triclinic' changed to 'triclinic'
according to /home/saulius/struct/CIF-dictionaries/cif_core.dic
dictionary named 'cif_core.dic' version 2.4.2 from 2011-04-26.

Automatic conversion script
Id: cif_fix_values 1891 2012-01-12 08:04:46Z andrius 

The following automatic conversions were performed:

'_exptl_crystal_density_meas' value 'not measured' was changed to '?'
- the value is perceived as not measured.

Automatic conversion script
Id: cif_fix_values 3008 2015-01-20 13:52:24Z robertas 
;
_cod_original_cell_volume 445.80(16)
_cod_original_sg_symbol_H-M P-1
_cod_database_code 7026099

loop_
_symmetry_equiv_pos_as_xyz
'x, y, z'
'-x, -y, -z'

loop_
_atom_site_label
_atom_site_type_symbol
_atom_site_fract_x
_atom_site_fract_y
_atom_site_fract_z
_atom_site_U_iso_or_equiv
_atom_site_adp_type
_atom_site_occupancy
_atom_site_symmetry_multiplicity
_atom_site_calc_flag
_atom_site_refinement_flags
Cu1 Cu 0.5016(2) 0.49899(8) 0.25004(5) 0.0102(2) Uani 1 1 d .
Cl1 Cl 1.1174(4) 0.39420(16) 0.36525(10) 0.0121(3) Uani 1 1 d .
Cl2 Cl -0.1413(4) 0.61509(16) 0.13428(10) 0.0128(3) Uani 1 1 d .
N1 N 0.4065(14) 0.6872(6) 0.3230(4) 0.0116(10) Uani 1 1 d .
C1 C 0.2096(17) 0.8258(7) 0.3020(5) 0.0134(12) Uani 1 1 d .
H2A H 0.0952 0.8566 0.2416 0.016 Uiso 1 1 calc R
N2 N 0.5139(14) 0.6906(6) 0.4158(4) 0.0117(10) Uani 1 1 d .
H1A H 0.6470 0.6122 0.4480 0.014 Uiso 1 1 calc R
C2 C 0.3921(17) 0.8282(7) 0.4522(5) 0.0136(12) Uani 1 1 d .
H2B H 0.4340 0.8575 0.5156 0.016 Uiso 1 1 calc R
C3 C 0.1932(18) 0.9200(7) 0.3803(5) 0.0155(13) Uani 1 1 d .
H3A H 0.0724 1.0242 0.3838 0.019 Uiso 1 1 calc R
N3 N 0.5916(14) 0.3110(6) 0.1766(4) 0.0107(10) Uani 1 1 d .
N4 N 0.7197(14) 0.3075(6) 0.0829(4) 0.0111(10) Uani 1 1 d .
H4A H 0.7828 0.3866 0.0492 0.013 Uiso 1 1 calc R
C4 C 0.5274(17) 0.1710(7) 0.2000(5) 0.0122(12) Uani 1 1 d .
H4B H 0.4313 0.1397 0.2621 0.015 Uiso 1 1 calc R
C5 C 0.6198(17) 0.0756(7) 0.1211(4) 0.0122(12) Uani 1 1 d .
H5A H 0.6038 -0.0295 0.1191 0.015 Uiso 1 1 calc R
C6 C 0.7402(17) 0.1696(7) 0.0466(5) 0.0125(12) Uani 1 1 d .
H6A H 0.8217 0.1415 -0.0180 0.015 Uiso 1 1 calc R

loop_
_atom_site_aniso_label
_atom_site_aniso_U_11
_atom_site_aniso_U_22
_atom_site_aniso_U_33
_atom_site_aniso_U_23
_atom_site_aniso_U_13
_atom_site_aniso_U_12
Cu1 0.0128(4) 0.0082(4) 0.0097(4) -0.0016(3) 0.0017(3) -0.0028(3)
Cl1 0.0119(7) 0.0134(7) 0.0109(7) -0.0001(5) 0.0012(5) -0.0026(5)
Cl2 0.0142(7) 0.0144(7) 0.0108(7) 0.0000(5) 0.0010(5) -0.0057(5)
N1 0.014(3) 0.013(2) 0.009(2) -0.0009(19) 0.0030(19) -0.006(2)
C1 0.015(3) 0.015(3) 0.009(3) 0.003(2) -0.001(2) -0.003(2)
N2 0.014(3) 0.013(2) 0.007(2) 0.0020(19) -0.0015(18) -0.0019(19)
C2 0.014(3) 0.017(3) 0.010(3) -0.004(2) 0.003(2) -0.005(2)
C3 0.014(3) 0.014(3) 0.018(3) -0.003(2) 0.001(2) -0.001(2)
N3 0.010(2) 0.011(2) 0.012(3) -0.0022(19) 0.0009(19) -0.0033(19)
N4 0.016(3) 0.011(2) 0.008(2) -0.0018(19) 0.0002(19) -0.0067(19)
C4 0.015(3) 0.011(3) 0.010(3) 0.000(2) 0.001(2) -0.002(2)
C5 0.014(3) 0.011(3) 0.012(3) -0.002(2) -0.002(2) -0.004(2)
C6 0.013(3) 0.014(3) 0.011(3) -0.004(2) -0.002(2) -0.002(2)

loop_
_atom_type_symbol
_atom_type_description
_atom_type_scat_dispersion_real
_atom_type_scat_dispersion_imag
_atom_type_scat_source
C C 0.0033 0.0016 'International Tables Vol C Tables 4.2.6.8 and 6.1.1.4'
H H 0.0000 0.0000 'International Tables Vol C Tables 4.2.6.8 and 6.1.1.4'
Cl Cl 0.1484 0.1585 'International Tables Vol C Tables 4.2.6.8 and 6.1.1.4'
Cu Cu 0.3201 1.2651 'International Tables Vol C Tables 4.2.6.8 and 6.1.1.4'
N N 0.0061 0.0033 'International Tables Vol C Tables 4.2.6.8 and 6.1.1.4'

loop_
_geom_angle_atom_site_label_1
_geom_angle_atom_site_label_2
_geom_angle_atom_site_label_3
_geom_angle
_geom_angle_site_symmetry_1
_geom_angle_site_symmetry_3
N1 Cu1 N3 179.4(2) . .
N1 Cu1 Cl2 89.48(15) . 1_655
N3 Cu1 Cl2 90.72(16) . 1_655
N1 Cu1 Cl1 88.57(15) . 1_455
N3 Cu1 Cl1 91.21(16) . 1_455
Cl2 Cu1 Cl1 176.88(6) 1_655 1_455
N1 Cu1 Cl1 87.71(16) . .
N3 Cu1 Cl1 92.83(16) . .
Cl2 Cu1 Cl1 89.91(6) 1_655 .
Cl1 Cu1 Cl1 92.45(6) 1_455 .
N1 Cu1 Cl2 90.65(16) . .
N3 Cu1 Cl2 88.80(16) . .
Cl2 Cu1 Cl2 90.24(5) 1_655 .
Cl1 Cu1 Cl2 87.35(5) 1_455 .
Cl1 Cu1 Cl2 178.36(5) . .
Cu1 Cl1 Cu1 92.45(6) 1_655 .
Cu1 Cl2 Cu1 90.24(5) 1_455 .
C1 N1 N2 105.7(5) . .
C1 N1 Cu1 131.3(4) . .
N2 N1 Cu1 122.7(4) . .
N1 C1 C3 111.0(6) . .
N1 C1 H2A 124.5 . .
C3 C1 H2A 124.5 . .
C2 N2 N1 111.4(5) . .
C2 N2 H1A 124.3 . .
N1 N2 H1A 124.3 . .
N2 C2 C3 107.3(6) . .
N2 C2 H2B 126.4 . .
C3 C2 H2B 126.4 . .
C2 C3 C1 104.7(6) . .
C2 C3 H3A 127.6 . .
C1 C3 H3A 127.6 . .
C4 N3 N4 105.4(5) . .
C4 N3 Cu1 131.7(4) . .
N4 N3 Cu1 122.8(4) . .
C6 N4 N3 112.2(5) . .
C6 N4 H4A 123.9 . .
N3 N4 H4A 123.9 . .
N3 C4 C5 111.2(5) . .
N3 C4 H4B 124.4 . .
C5 C4 H4B 124.4 . .
C6 C5 C4 104.2(5) . .
C6 C5 H5A 127.9 . .
C4 C5 H5A 127.9 . .
N4 C6 C5 107.0(5) . .
N4 C6 H6A 126.5 . .
C5 C6 H6A 126.5 . .

loop_
_geom_bond_atom_site_label_1
_geom_bond_atom_site_label_2
_geom_bond_distance
_geom_bond_site_symmetry_2
Cu1 N1 1.965(5) .
Cu1 N3 1.968(5) .
Cu1 Cl2 2.3384(17) 1_655
Cu1 Cl1 2.3495(17) 1_455
Cu1 Cl1 2.8375(19) .
Cu1 Cl2 2.9354(19) .
Cl1 Cu1 2.3495(17) 1_655
Cl2 Cu1 2.3384(17) 1_455
N1 C1 1.328(8) .
N1 N2 1.354(7) .
C1 C3 1.393(9) .
C1 H2A 0.9500 .
N2 C2 1.336(8) .
N2 H1A 0.8800 .
C2 C3 1.386(9) .
C2 H2B 0.9500 .
C3 H3A 0.9500 .
N3 C4 1.329(8) .
N3 N4 1.342(7) .
N4 C6 1.338(8) .
N4 H4A 0.8800 .
C4 C5 1.400(9) .
C4 H4B 0.9500 .
C5 C6 1.388(9) .
C5 H5A 0.9500 .
C6 H6A 0.9500 .

loop_
_geom_hbond_atom_site_label_D
_geom_hbond_atom_site_label_H
_geom_hbond_atom_site_label_A
_geom_hbond_distance_DH
_geom_hbond_distance_HA
_geom_hbond_distance_DA
_geom_hbond_angle_DHA
_geom_hbond_site_symmetry_A
N2 H1A Cl1 0.88 2.74 3.340(5) 126.9 2_766
N4 H4A Cl2 0.88 2.48 3.017(5) 120.3 1_655

loop_
_geom_torsion_atom_site_label_1
_geom_torsion_atom_site_label_2
_geom_torsion_atom_site_label_3
_geom_torsion_atom_site_label_4
_geom_torsion
_geom_torsion_site_symmetry_1
_geom_torsion_site_symmetry_4
N1 Cu1 Cl1 Cu1 -91.53(15) . 1_655
N3 Cu1 Cl1 Cu1 88.67(16) . 1_655
Cl2 Cu1 Cl1 Cu1 -2.05(6) 1_655 1_655
Cl1 Cu1 Cl1 Cu1 180.0 1_455 1_655
N1 Cu1 Cl2 Cu1 -90.52(15) . 1_455
N3 Cu1 Cl2 Cu1 89.29(16) . 1_455
Cl2 Cu1 Cl2 Cu1 180.0 1_655 1_455
Cl1 Cu1 Cl2 Cu1 -1.98(6) 1_455 1_455
Cl2 Cu1 N1 C1 70.4(6) 1_655 .
Cl1 Cu1 N1 C1 -107.2(6) 1_455 .
Cl1 Cu1 N1 C1 160.3(6) . .
Cl2 Cu1 N1 C1 -19.8(6) . .
Cl2 Cu1 N1 N2 -117.1(5) 1_655 .
Cl1 Cu1 N1 N2 65.4(5) 1_455 .
Cl1 Cu1 N1 N2 -27.1(4) . .
Cl2 Cu1 N1 N2 152.7(4) . .
N2 N1 C1 C3 0.9(7) . .
Cu1 N1 C1 C3 174.4(4) . .
C1 N1 N2 C2 -0.7(7) . .
Cu1 N1 N2 C2 -174.9(4) . .
N1 N2 C2 C3 0.3(7) . .
N2 C2 C3 C1 0.2(7) . .
N1 C1 C3 C2 -0.7(7) . .
Cl2 Cu1 N3 C4 168.3(6) 1_655 .
Cl1 Cu1 N3 C4 -14.2(6) 1_455 .
Cl1 Cu1 N3 C4 78.3(6) . .
Cl2 Cu1 N3 C4 -101.5(6) . .
Cl2 Cu1 N3 N4 -16.7(5) 1_655 .
Cl1 Cu1 N3 N4 160.9(4) 1_455 .
Cl1 Cu1 N3 N4 -106.6(4) . .
Cl2 Cu1 N3 N4 73.6(5) . .
C4 N3 N4 C6 -0.3(7) . .
Cu1 N3 N4 C6 -176.5(4) . .
N4 N3 C4 C5 0.9(7) . .
Cu1 N3 C4 C5 176.6(4) . .
N3 C4 C5 C6 -1.1(7) . .
N3 N4 C6 C5 -0.3(7) . .
C4 C5 C6 N4 0.8(7) . .
